data_7204062
loop_
_publ_author_name
'XiaoMei Wang'
'Dong Wang'
'GuangYong Zhou'
'WenTao Yu'
'YuFang Zhou'
'Qi Fang'
'MinHua Jiang'

_publ_section_title
;
 Symmetric and asymmetric charge transfer process of two-photon
 absorbing chromophores: bis-donor substituted stilbenes, and
 substituted styrylquinolinium and styrylpyridinium derivatives
;
_journal_issue 6
_journal_name_full 'J. Mater. Chem.'
_journal_page_first 1600
_journal_page_last 1605
_journal_paper_doi 10.1039/b009769l
_journal_volume 11
_journal_year 2001
_chemical_formula_sum 'C38 H30 N2'
_chemical_formula_weight 514.64
_chemical_name_systematic
; 
? 
;
_space_group_IT_number 2
_symmetry_cell_setting triclinic
_symmetry_space_group_name_Hall '-P 1'
_symmetry_space_group_name_H-M 'P -1'
_atom_sites_solution_hydrogens geom
_atom_sites_solution_primary direct
_atom_sites_solution_secondary difmap
_audit_creation_method 'SHELXTL (Bruker 1997)'
_cell_angle_alpha 73.503(9)
_cell_angle_beta 89.978(10)
_cell_angle_gamma 79.759(8)
_cell_formula_units_Z 2
_cell_length_a 10.6231(12)
_cell_length_b 11.3337(10)
_cell_length_c 12.491(3)
_cell_measurement_reflns_used 35
_cell_measurement_temperature 293(2)
_cell_measurement_theta_max 13.48
_cell_measurement_theta_min 5.31
_cell_volume 1417.0(4)
_computing_cell_refinement 'XSCANS(Bruker 1996)'
_computing_data_collection 'XSCANS(Bruker 1996)'
_computing_data_reduction 'XSCANS(Bruker 1996)'
_computing_molecular_graphics 'SHELXTL (Bruker 1997)'
_computing_structure_refinement 'SHELXTL (Bruker 1997)'
_computing_structure_solution 'SHELXTL (Bruker 1997)'
_diffrn_ambient_temperature 293(2)
_diffrn_measured_fraction_theta_full 0.712
_diffrn_measured_fraction_theta_max 0.712
_diffrn_measurement_device_type 'Bruker P4'
_diffrn_measurement_method \w/2\q
_diffrn_radiation_monochromator graphite
_diffrn_radiation_source 'fine-focus sealed tube'
_diffrn_radiation_type MoK\a
_diffrn_radiation_wavelength 0.71073
_diffrn_reflns_av_R_equivalents 0.0319
_diffrn_reflns_av_sigmaI/netI 0.0629
_diffrn_reflns_limit_h_max 7
_diffrn_reflns_limit_h_min -1
_diffrn_reflns_limit_k_max 14
_diffrn_reflns_limit_k_min -14
_diffrn_reflns_limit_l_max 16
_diffrn_reflns_limit_l_min -16
_diffrn_reflns_number 5951
_diffrn_reflns_theta_full 28.00
_diffrn_reflns_theta_max 28.00
_diffrn_reflns_theta_min 2.16
_diffrn_standards_decay_% 0
_diffrn_standards_interval_count 97
_diffrn_standards_number 3
_exptl_absorpt_coefficient_mu 0.070
_exptl_crystal_colour yellow
_exptl_crystal_density_diffrn 1.206
_exptl_crystal_density_method 'not measured'
_exptl_crystal_description plate
_exptl_crystal_F_000 544
_exptl_crystal_size_max 0.40
_exptl_crystal_size_mid 0.40
_exptl_crystal_size_min 0.10
_refine_diff_density_max 0.118
_refine_diff_density_min -0.114
_refine_diff_density_rms 0.028
_refine_ls_extinction_coef 0.015(2)
_refine_ls_extinction_expression Fc^*^=kFc[1+0.001xFc^2^\l^3^/sin(2\q)]^-1/4^
_refine_ls_extinction_method SHELXL
_refine_ls_goodness_of_fit_ref 0.966
_refine_ls_hydrogen_treatment mixed
_refine_ls_matrix_type full
_refine_ls_number_parameters 370
_refine_ls_number_reflns 4863
_refine_ls_number_restraints 0
_refine_ls_restrained_S_all 0.966
_refine_ls_R_factor_all 0.1408
_refine_ls_R_factor_gt 0.0562
_refine_ls_shift/su_max 0.000
_refine_ls_shift/su_mean 0.000
_refine_ls_structure_factor_coef Fsqd
_refine_ls_weighting_details 'calc w=1/[\s^2^(Fo^2^)+(0.0662P)^2^+0.0000P] where P=(Fo^2^+2Fc^2^)/3'
_refine_ls_weighting_scheme calc
_refine_ls_wR_factor_gt 0.1245
_refine_ls_wR_factor_ref 0.1586
_reflns_number_gt 2218
_reflns_number_total 4863
_reflns_threshold_expression >2sigma(I)
_cod_data_source_file b009769l.txt
_cod_data_source_block 9927
_cod_depositor_comments
;
The following automatic conversions were performed:
'_symmetry_cell_setting' value 'Triclinic' changed to 'triclinic'
according to '/home/saulius/struct/CIF-dictionaries/cif_core.dic'
dictionary named 'cif_core.dic' version 2.4.1 from 2010-06-29.

Automatic conversion script
Id: cif_fix_enum 1527 2010-12-29 10:47:43Z saulius 
;
_cod_original_sg_symbol_H-M P-1
_cod_database_code 7204062

loop_
_symmetry_equiv_pos_as_xyz
'x, y, z'
'-x, -y, -z'

loop_
_atom_site_label
_atom_site_type_symbol
_atom_site_fract_x
_atom_site_fract_y
_atom_site_fract_z
_atom_site_U_iso_or_equiv
_atom_site_adp_type
_atom_site_occupancy
_atom_site_symmetry_multiplicity
_atom_site_calc_flag
_atom_site_refinement_flags
_atom_site_disorder_assembly
_atom_site_disorder_group
N1 N 0.3702(2) 0.6931(2) 0.19570(18) 0.0781(7) Uani 1 1 d . . .
N2 N 0.1278(2) 0.3108(2) 0.79913(19) 0.0809(8) Uani 1 1 d . . .
C1 C 0.3367(5) 0.3869(4) 0.3873(3) 0.1360(17) Uani 1 1 d . . .
H1A H 0.3667 0.3370 0.4586 0.163 Uiso 1 1 calc R . .
C2 C 0.2559(5) 0.3470(4) 0.3272(4) 0.142(2) Uani 1 1 d . . .
H2A H 0.2306 0.2702 0.3563 0.170 Uiso 1 1 calc R . .
C3 C 0.2129(4) 0.4218(4) 0.2236(4) 0.1134(13) Uani 1 1 d . . .
H3A H 0.1574 0.3957 0.1814 0.136 Uiso 1 1 calc R . .
C4 C 0.2499(3) 0.5360(3) 0.1797(3) 0.0843(9) Uani 1 1 d . . .
H4A H 0.2188 0.5859 0.1087 0.101 Uiso 1 1 calc R . .
C5 C 0.3319(3) 0.5761(2) 0.2400(2) 0.0672(8) Uani 1 1 d . . .
C6 C 0.3753(3) 0.5006(3) 0.3444(3) 0.0997(11) Uani 1 1 d . . .
H6A H 0.4312 0.5260 0.3869 0.120 Uiso 1 1 calc R . .
C7 C 0.3905(3) 0.7640(2) 0.2698(2) 0.0651(8) Uani 1 1 d . . .
C8 C 0.2953(3) 0.7991(3) 0.3344(2) 0.0826(10) Uani 1 1 d . . .
H8A H 0.2161 0.7759 0.3307 0.099 Uiso 1 1 calc R . .
C9 C 0.3160(3) 0.8685(3) 0.4050(2) 0.0807(9) Uani 1 1 d . . .
H9A H 0.2499 0.8910 0.4483 0.097 Uiso 1 1 calc R . .
C10 C 0.4314(3) 0.9057(2) 0.41364(19) 0.0610(8) Uani 1 1 d . . .
C11 C 0.5276(3) 0.8690(2) 0.34813(19) 0.0656(8) Uani 1 1 d . . .
H11A H 0.6069 0.8921 0.3516 0.079 Uiso 1 1 calc R . .
C12 C 0.5075(3) 0.7988(2) 0.2779(2) 0.0653(8) Uani 1 1 d . . .
H12A H 0.5737 0.7746 0.2355 0.078 Uiso 1 1 calc R . .
C13 C 0.4010(3) 0.7370(2) 0.0829(2) 0.0661(8) Uani 1 1 d . . .
C14 C 0.3800(3) 0.8634(2) 0.0289(2) 0.0711(8) Uani 1 1 d . . .
H14A H 0.3441 0.9198 0.0670 0.085 Uiso 1 1 calc R . .
C15 C 0.4109(3) 0.9077(3) -0.0800(2) 0.0785(9) Uani 1 1 d . . .
H15A H 0.3981 0.9936 -0.1140 0.094 Uiso 1 1 calc R . .
C16 C 0.4598(3) 0.8281(3) -0.1387(2) 0.0887(10) Uani 1 1 d . . .
H16A H 0.4781 0.8588 -0.2132 0.106 Uiso 1 1 calc R . .
C17 C 0.4816(3) 0.7033(3) -0.0877(3) 0.1015(11) Uani 1 1 d . . .
H17A H 0.5149 0.6480 -0.1277 0.122 Uiso 1 1 calc R . .
C18 C 0.4550(3) 0.6568(3) 0.0236(2) 0.0957(11) Uani 1 1 d . . .
H18A H 0.4736 0.5710 0.0584 0.115 Uiso 1 1 calc R . .
C19 C 0.4482(3) 0.9798(3) 0.4899(2) 0.0680(10) Uani 1 1 d . . .
C20 C 0.0025(3) 0.0606(3) 0.4876(2) 0.0689(8) Uani 1 1 d . . .
C21 C 0.0430(3) 0.1245(3) 0.5654(2) 0.0633(8) Uani 1 1 d . . .
C22 C 0.0113(3) 0.2542(3) 0.5405(2) 0.0739(8) Uani 1 1 d . . .
H22A H -0.0288 0.3000 0.4713 0.089 Uiso 1 1 calc R . .
C23 C 0.0377(3) 0.3174(3) 0.6159(2) 0.0768(9) Uani 1 1 d . . .
H23A H 0.0128 0.4039 0.5977 0.092 Uiso 1 1 calc R . .
C24 C 0.1008(3) 0.2518(3) 0.7175(2) 0.0676(8) Uani 1 1 d . . .
C25 C 0.1371(3) 0.1229(2) 0.7409(2) 0.0715(8) Uani 1 1 d . . .
H25A H 0.1815 0.0773 0.8083 0.086 Uiso 1 1 calc R . .
C26 C 0.1088(3) 0.0613(3) 0.6667(2) 0.0684(8) Uani 1 1 d . . .
H26A H 0.1345 -0.0252 0.6850 0.082 Uiso 1 1 calc R . .
C27 C 0.1672(3) 0.4293(3) 0.7693(3) 0.0764(9) Uani 1 1 d . . .
C28 C 0.2347(3) 0.4664(3) 0.6746(3) 0.0840(9) Uani 1 1 d . . .
H28A H 0.2524 0.4146 0.6284 0.101 Uiso 1 1 calc R . .
C29 C 0.2757(3) 0.5792(3) 0.6483(3) 0.1062(12) Uani 1 1 d . . .
H29A H 0.3202 0.6039 0.5840 0.127 Uiso 1 1 calc R . .
C30 C 0.2515(5) 0.6547(4) 0.7160(4) 0.1300(16) Uani 1 1 d . . .
H30A H 0.2803 0.7304 0.6982 0.156 Uiso 1 1 calc R . .
C31 C 0.1850(4) 0.6203(4) 0.8103(4) 0.1264(16) Uani 1 1 d . . .
H31A H 0.1687 0.6725 0.8562 0.152 Uiso 1 1 calc R . .
C32 C 0.1419(3) 0.5072(3) 0.8372(3) 0.1039(12) Uani 1 1 d . . .
H32A H 0.0962 0.4838 0.9008 0.125 Uiso 1 1 calc R . .
C33 C 0.1162(4) 0.2452(3) 0.9139(3) 0.0722(9) Uani 1 1 d . . .
C34 C 0.0071(3) 0.1980(3) 0.9469(3) 0.0811(9) Uani 1 1 d . . .
H34A H -0.0602 0.2111 0.8949 0.097 Uiso 1 1 calc R . .
C35 C -0.0032(4) 0.1315(3) 1.0567(3) 0.0928(10) Uani 1 1 d . . .
H35A H -0.0775 0.1003 1.0781 0.111 Uiso 1 1 calc R . .
C36 C 0.0947(4) 0.1112(3) 1.1341(3) 0.0951(11) Uani 1 1 d . . .
H36A H 0.0871 0.0665 1.2080 0.114 Uiso 1 1 calc R . .
C37 C 0.2036(4) 0.1566(3) 1.1027(3) 0.0947(11) Uani 1 1 d . . .
H37A H 0.2702 0.1427 1.1556 0.114 Uiso 1 1 calc R . .
C38 C 0.2164(3) 0.2235(3) 0.9927(3) 0.0877(10) Uani 1 1 d . . .
H38A H 0.2915 0.2535 0.9719 0.105 Uiso 1 1 calc R . .
H19 H 0.376(3) 0.995(2) 0.527(2) 0.076(9) Uiso 1 1 d . . .
H20 H -0.022(3) 0.118(2) 0.414(2) 0.091(10) Uiso 1 1 d . . .

loop_
_atom_site_aniso_label
_atom_site_aniso_U_11
_atom_site_aniso_U_22
_atom_site_aniso_U_33
_atom_site_aniso_U_23
_atom_site_aniso_U_13
_atom_site_aniso_U_12
N1 0.115(2) 0.0644(14) 0.0658(14) -0.0233(12) 0.0185(14) -0.0370(14)
N2 0.100(2) 0.0816(17) 0.0772(16) -0.0376(14) 0.0030(14) -0.0343(15)
C1 0.215(5) 0.077(3) 0.100(3) -0.002(2) 0.026(3) -0.022(3)
C2 0.197(6) 0.084(3) 0.154(4) -0.029(3) 0.087(4) -0.060(3)
C3 0.099(3) 0.094(3) 0.171(4) -0.058(3) 0.039(3) -0.047(2)
C4 0.078(3) 0.068(2) 0.108(2) -0.0279(18) 0.002(2) -0.0138(18)
C5 0.068(2) 0.0603(17) 0.0744(18) -0.0193(15) 0.0121(16) -0.0154(16)
C6 0.131(3) 0.075(2) 0.084(2) -0.0100(18) -0.003(2) -0.017(2)
C7 0.074(3) 0.0601(16) 0.0647(17) -0.0193(14) 0.0135(16) -0.0204(16)
C8 0.072(3) 0.102(2) 0.095(2) -0.0487(19) 0.0303(19) -0.0373(19)
C9 0.073(3) 0.098(2) 0.087(2) -0.0487(19) 0.0308(18) -0.023(2)
C10 0.062(3) 0.0671(17) 0.0568(15) -0.0212(13) 0.0142(15) -0.0146(16)
C11 0.062(2) 0.0765(18) 0.0590(15) -0.0195(14) 0.0098(15) -0.0146(15)
C12 0.069(3) 0.0680(17) 0.0602(16) -0.0224(14) 0.0150(15) -0.0090(16)
C13 0.080(2) 0.0613(17) 0.0630(16) -0.0214(14) 0.0099(15) -0.0227(15)
C14 0.076(2) 0.0648(18) 0.0704(18) -0.0188(15) 0.0063(15) -0.0081(16)
C15 0.084(3) 0.0713(19) 0.0712(19) -0.0062(16) -0.0062(17) -0.0135(17)
C16 0.107(3) 0.094(2) 0.0676(19) -0.0163(19) 0.0094(18) -0.036(2)
C17 0.139(3) 0.092(2) 0.091(2) -0.043(2) 0.044(2) -0.038(2)
C18 0.142(3) 0.0621(18) 0.090(2) -0.0274(17) 0.039(2) -0.0277(19)
C19 0.062(4) 0.082(2) 0.0632(18) -0.0268(15) 0.0159(19) -0.0122(19)
C20 0.061(2) 0.088(2) 0.0701(18) -0.036(2) 0.0112(16) -0.023(2)
C21 0.050(2) 0.082(2) 0.0699(18) -0.0358(16) 0.0093(15) -0.0205(16)
C22 0.073(2) 0.084(2) 0.0694(18) -0.0243(16) 0.0009(15) -0.0249(17)
C23 0.085(2) 0.0726(18) 0.081(2) -0.0298(17) 0.0001(18) -0.0245(17)
C24 0.068(2) 0.0782(19) 0.0689(18) -0.0344(16) 0.0040(16) -0.0234(16)
C25 0.066(2) 0.0745(19) 0.0779(18) -0.0314(16) -0.0059(16) -0.0079(16)
C26 0.060(2) 0.0750(18) 0.0802(19) -0.0399(16) 0.0053(16) -0.0109(15)
C27 0.066(3) 0.0695(19) 0.102(2) -0.0377(18) -0.0083(19) -0.0144(17)
C28 0.074(3) 0.069(2) 0.111(3) -0.0271(18) -0.002(2) -0.0153(17)
C29 0.092(3) 0.076(2) 0.149(3) -0.022(2) -0.009(2) -0.028(2)
C30 0.143(4) 0.078(3) 0.173(4) -0.038(3) -0.036(3) -0.030(3)
C31 0.145(4) 0.092(3) 0.159(4) -0.071(3) -0.035(3) -0.007(3)
C32 0.109(3) 0.091(2) 0.130(3) -0.065(2) -0.006(2) -0.014(2)
C33 0.078(3) 0.0748(19) 0.077(2) -0.0388(16) 0.002(2) -0.0184(18)
C34 0.077(3) 0.090(2) 0.091(2) -0.0461(19) 0.0045(19) -0.020(2)
C35 0.095(3) 0.103(3) 0.094(2) -0.046(2) 0.020(2) -0.025(2)
C36 0.101(4) 0.109(3) 0.084(2) -0.040(2) 0.014(3) -0.020(2)
C37 0.096(3) 0.115(3) 0.080(2) -0.044(2) -0.006(2) -0.011(2)
C38 0.077(3) 0.111(3) 0.089(2) -0.050(2) -0.001(2) -0.0200(19)

loop_
_atom_type_symbol
_atom_type_description
_atom_type_scat_dispersion_real
_atom_type_scat_dispersion_imag
_atom_type_scat_source
C C 0.0033 0.0016 'International Tables Vol C Tables 4.2.6.8 and 6.1.1.4'
H H 0.0000 0.0000 'International Tables Vol C Tables 4.2.6.8 and 6.1.1.4'
N N 0.0061 0.0033 'International Tables Vol C Tables 4.2.6.8 and 6.1.1.4'

loop_
_geom_angle_atom_site_label_1
_geom_angle_atom_site_label_2
_geom_angle_atom_site_label_3
_geom_angle
_geom_angle_site_symmetry_1
_geom_angle_site_symmetry_3
_geom_angle_publ_flag
C13 N1 C5 122.5(2) . . ?
C13 N1 C7 118.4(2) . . ?
C5 N1 C7 118.8(2) . . ?
C24 N2 C27 122.0(2) . . ?
C24 N2 C33 117.2(2) . . ?
C27 N2 C33 120.8(2) . . ?
C2 C1 C6 121.1(4) . . ?
C1 C2 C3 118.3(4) . . ?
C2 C3 C4 121.3(4) . . ?
C5 C4 C3 120.4(3) . . ?
C4 C5 C6 118.2(3) . . ?
C4 C5 N1 120.8(3) . . ?
C6 C5 N1 121.0(3) . . ?
C5 C6 C1 120.6(4) . . ?
C8 C7 C12 118.4(3) . . ?
C8 C7 N1 121.1(3) . . ?
C12 C7 N1 120.5(3) . . ?
C7 C8 C9 120.5(3) . . ?
C10 C9 C8 122.2(3) . . ?
C9 C10 C11 116.8(2) . . ?
C9 C10 C19 120.0(2) . . ?
C11 C10 C19 123.2(3) . . ?
C12 C11 C10 121.1(3) . . ?
C11 C12 C7 121.0(3) . . ?
C14 C13 C18 117.6(3) . . ?
C14 C13 N1 120.4(2) . . ?
C18 C13 N1 122.0(2) . . ?
C15 C14 C13 121.1(3) . . ?
C16 C15 C14 120.9(3) . . ?
C15 C16 C17 119.2(3) . . ?
C16 C17 C18 120.7(3) . . ?
C13 C18 C17 120.4(3) . . ?
C19 C19 C10 127.9(4) 2_676 . ?
C20 C20 C21 125.7(4) 2_556 . ?
C26 C21 C22 116.7(2) . . ?
C26 C21 C20 123.1(3) . . ?
C22 C21 C20 120.2(3) . . ?
C23 C22 C21 122.1(3) . . ?
C24 C23 C22 120.0(3) . . ?
C23 C24 C25 118.1(2) . . ?
C23 C24 N2 122.6(3) . . ?
C25 C24 N2 119.2(3) . . ?
C26 C25 C24 121.4(3) . . ?
C25 C26 C21 121.7(3) . . ?
C32 C27 C28 119.0(3) . . ?
C32 C27 N2 120.1(3) . . ?
C28 C27 N2 120.9(3) . . ?
C29 C28 C27 120.5(3) . . ?
C30 C29 C28 120.1(4) . . ?
C29 C30 C31 120.6(4) . . ?
C30 C31 C32 119.8(4) . . ?
C27 C32 C31 120.0(4) . . ?
C34 C33 C38 118.9(3) . . ?
C34 C33 N2 120.2(3) . . ?
C38 C33 N2 120.8(3) . . ?
C33 C34 C35 120.5(3) . . ?
C36 C35 C34 120.5(4) . . ?
C37 C36 C35 119.7(4) . . ?
C36 C37 C38 120.9(3) . . ?
C37 C38 C33 119.5(3) . . ?

loop_
_geom_bond_atom_site_label_1
_geom_bond_atom_site_label_2
_geom_bond_distance
_geom_bond_site_symmetry_2
_geom_bond_publ_flag
N1 C13 1.414(3) . ?
N1 C5 1.416(3) . ?
N1 C7 1.426(3) . ?
N2 C24 1.423(3) . ?
N2 C27 1.425(3) . ?
N2 C33 1.432(3) . ?
C1 C2 1.354(5) . ?
C1 C6 1.382(4) . ?
C2 C3 1.357(5) . ?
C3 C4 1.381(4) . ?
C4 C5 1.367(4) . ?
C5 C6 1.368(4) . ?
C7 C8 1.367(3) . ?
C7 C12 1.382(4) . ?
C8 C9 1.379(3) . ?
C9 C10 1.379(4) . ?
C10 C11 1.389(3) . ?
C10 C19 1.466(4) . ?
C11 C12 1.380(3) . ?
C13 C14 1.376(3) . ?
C13 C18 1.378(3) . ?
C14 C15 1.372(3) . ?
C15 C16 1.352(4) . ?
C16 C17 1.354(4) . ?
C17 C18 1.389(4) . ?
C19 C19 1.316(5) 2_676 ?
C20 C20 1.332(5) 2_556 ?
C20 C21 1.470(3) . ?
C21 C26 1.383(3) . ?
C21 C22 1.391(3) . ?
C22 C23 1.391(3) . ?
C23 C24 1.379(3) . ?
C24 C25 1.388(3) . ?
C25 C26 1.371(3) . ?
C27 C32 1.383(4) . ?
C27 C28 1.383(4) . ?
C28 C29 1.376(4) . ?
C29 C30 1.360(5) . ?
C30 C31 1.368(5) . ?
C31 C32 1.389(5) . ?
C33 C34 1.376(4) . ?
C33 C38 1.391(4) . ?
C34 C35 1.379(4) . ?
C35 C36 1.363(4) . ?
C36 C37 1.362(4) . ?
C37 C38 1.388(4) . ?
